data_2212766
loop_
_publ_author_name
'Zhang, Xiao'
'Yang, Qing-Feng'
'Yi, Zhi-Hui'
'Xu, Ji-Qing'

_publ_section_title
;
 <i>trans</i>-Diaquabis(quinoline-2-carboxylato)nickel(II)
 dimethylformamide disolvate
;
_journal_coeditor_code BG3031
_journal_issue 4
_journal_name_full 'Acta Crystallographica Section E'
_journal_page_first m1034
_journal_page_last m1036
_journal_paper_doi 10.1107/S1600536807010987
_journal_volume 63
_journal_year 2007
_chemical_formula_iupac '[Ni (C20 H12 N2 O4) (H2 O1)2], 2(C3 H7 N O)'
_chemical_formula_moiety 'C20 H16 N2 Ni O6, 2(C3 H7 N O)'
_chemical_formula_sum 'C26 H30 N4 Ni O8'
_chemical_formula_weight 585.25
_chemical_name_systematic
;trans-Diaquabis(quinoline-2-carboxylato)nickel(II) dimethylformamide
 disolvate
;
_space_group_IT_number 14
_symmetry_cell_setting monoclinic
_symmetry_space_group_name_Hall '-P 2ybc'
_symmetry_space_group_name_H-M 'P 1 21/c 1'
_atom_sites_solution_hydrogens geom
_atom_sites_solution_primary direct
_atom_sites_solution_secondary difmap
_audit_creation_method SHELXL-97
_cell_angle_alpha 90.00
_cell_angle_beta 97.38(3)
_cell_angle_gamma 90.00
_cell_formula_units_Z 2
_cell_length_a 11.447(2)
_cell_length_b 9.3143(19)
_cell_length_c 12.780(3)
_cell_measurement_reflns_used 9931
_cell_measurement_temperature 294(2)
_cell_measurement_theta_max 27.5
_cell_measurement_theta_min 3.14
_cell_volume 1351.3(5)
_computing_cell_refinement RAPID-AUTO
_computing_data_collection 'RAPID-AUTO (Rigaku, 1998)'
_computing_data_reduction RAPID-AUTO
_computing_molecular_graphics 'DIAMOND (Brandenburg, 1999)'
_computing_publication_material SHELXL97
_computing_structure_refinement 'SHELXL97 (Sheldrick, 1997)'
_computing_structure_solution 'SHELXS97 (Sheldrick, 1997)'
_diffrn_ambient_temperature 294(2)
_diffrn_detector_area_resol_mean 10
_diffrn_measured_fraction_theta_full 0.995
_diffrn_measured_fraction_theta_max 0.995
_diffrn_measurement_device_type 'Rigaku R-AXIS RAPID'
_diffrn_measurement_method \w
_diffrn_radiation_monochromator graphite
_diffrn_radiation_source 'fine-focus sealed tube'
_diffrn_radiation_type MoK\a
_diffrn_radiation_wavelength 0.71073
_diffrn_reflns_av_R_equivalents 0.0515
_diffrn_reflns_av_sigmaI/netI 0.0461
_diffrn_reflns_limit_h_max 14
_diffrn_reflns_limit_h_min -14
_diffrn_reflns_limit_k_max 12
_diffrn_reflns_limit_k_min -12
_diffrn_reflns_limit_l_max 16
_diffrn_reflns_limit_l_min -14
_diffrn_reflns_number 12666
_diffrn_reflns_theta_full 27.48
_diffrn_reflns_theta_max 27.48
_diffrn_reflns_theta_min 3.14
_diffrn_standards_decay_% 0
_diffrn_standards_interval_count 0
_diffrn_standards_interval_time 0
_diffrn_standards_number 0
_exptl_absorpt_coefficient_mu 0.773
_exptl_absorpt_correction_T_max 0.9055
_exptl_absorpt_correction_T_min 0.6975
_exptl_absorpt_correction_type multi-scan
_exptl_absorpt_process_details '(ABSCOR; Higashi, 1995)'
_exptl_crystal_colour green
_exptl_crystal_density_diffrn 1.438
_exptl_crystal_density_method 'not measured'
_exptl_crystal_description block
_exptl_crystal_F_000 612
_exptl_crystal_size_max 0.50
_exptl_crystal_size_mid 0.46
_exptl_crystal_size_min 0.13
_refine_diff_density_max 0.532
_refine_diff_density_min -0.375
_refine_ls_extinction_method none
_refine_ls_goodness_of_fit_ref 1.064
_refine_ls_hydrogen_treatment mixed
_refine_ls_matrix_type full
_refine_ls_number_constraints 0
_refine_ls_number_parameters 188
_refine_ls_number_reflns 3082
_refine_ls_number_restraints 0
_refine_ls_restrained_S_all 1.064
_refine_ls_R_factor_all 0.0551
_refine_ls_R_factor_gt 0.0434
_refine_ls_shift/su_max 0.000
_refine_ls_shift/su_mean 0.000
_refine_ls_structure_factor_coef Fsqd
_refine_ls_weighting_details 'calc w=1/[\s^2^(Fo^2^)+(0.0640P)^2^] where P=(Fo^2^+2Fc^2^)/3'
_refine_ls_weighting_scheme calc
_refine_ls_wR_factor_gt 0.1070
_refine_ls_wR_factor_ref 0.1141
_reflns_number_gt 2352
_reflns_number_total 3082
_reflns_threshold_expression I>2\s(I)
_cod_data_source_file bg3031.cif
_cod_data_source_block I
_cod_original_cell_volume 1351.4(5)
_cod_original_sg_symbol_H-M 'P 21/c'
_cod_database_code 2212766
_cod_database_fobs_code 2212766

loop_
_symmetry_equiv_pos_as_xyz
'x, y, z'
'-x, y+1/2, -z+1/2'
'-x, -y, -z'
'x, -y-1/2, z-1/2'

loop_
_atom_site_type_symbol
_atom_site_label
_atom_site_fract_x
_atom_site_fract_y
_atom_site_fract_z
_atom_site_U_iso_or_equiv
_atom_site_adp_type
_atom_site_calc_flag
_atom_site_refinement_flags
_atom_site_occupancy
Ni Ni1 1.0000 0.0000 0.0000 0.03061(14) Uani d S 1
N N1 0.93622(14) 0.21791(18) -0.02139(12) 0.0322(4) Uani d . 1
N N2 0.5631(2) 0.8475(3) 0.1016(2) 0.0747(7) Uani d . 1
O O1 1.10796(16) 0.24073(18) -0.23033(12) 0.0523(4) Uani d . 1
O O2 1.08621(13) 0.06491(17) -0.11794(10) 0.0382(3) Uani d . 1
O O3 1.13940(17) 0.0653(2) 0.11239(13) 0.0444(4) Uani d . 1
O O4 0.64215(19) 0.8617(3) -0.0519(2) 0.0875(7) Uani d . 1
C C1 0.97637(18) 0.2770(2) -0.10357(14) 0.0340(4) Uani d . 1
C C2 0.9446(2) 0.4146(2) -0.14198(16) 0.0427(5) Uani d . 1
H H2 0.9770 0.4522 -0.1992 0.051 Uiso calc R 1
C C3 0.8657(2) 0.4922(2) -0.0943(2) 0.0444(6) Uani d . 1
H H3 0.8410 0.5819 -0.1204 0.053 Uiso calc R 1
C C4 0.82208(18) 0.4353(2) -0.00526(17) 0.0400(5) Uani d . 1
C C5 0.7463(2) 0.5134(3) 0.0533(2) 0.0518(6) Uani d . 1
H H5 0.7184 0.6027 0.0291 0.062 Uiso calc R 1
C C6 0.7143(2) 0.4608(3) 0.1431(2) 0.0574(7) Uani d . 1
H H6 0.6665 0.5152 0.1814 0.069 Uiso calc R 1
C C7 0.7522(2) 0.3243(3) 0.1796(2) 0.0553(6) Uani d . 1
H H7 0.7296 0.2888 0.2419 0.066 Uiso calc R 1
C C8 0.82284(19) 0.2429(3) 0.12353(16) 0.0425(5) Uani d . 1
H H8 0.8458 0.1514 0.1469 0.051 Uiso calc R 1
C C9 1.06400(19) 0.1885(2) -0.15609(15) 0.0368(5) Uani d . 1
C C10 0.86042(17) 0.2974(2) 0.03121(15) 0.0349(4) Uani d . 1
C C11 0.5739(4) 0.8862(7) 0.2121(4) 0.138(2) Uani d . 1
H H11A 0.5622 0.8026 0.2533 0.207 Uiso calc R 1
H H11B 0.5157 0.9571 0.2225 0.207 Uiso calc R 1
H H11C 0.6511 0.9246 0.2336 0.207 Uiso calc R 1
C C12 0.4657(3) 0.7588(5) 0.0623(4) 0.1122(15) Uani d . 1
H H12A 0.4661 0.7431 -0.0118 0.168 Uiso calc R 1
H H12B 0.3936 0.8053 0.0738 0.168 Uiso calc R 1
H H12C 0.4718 0.6683 0.0986 0.168 Uiso calc R 1
C C13 0.6422(2) 0.8915(3) 0.0427(3) 0.0775(9) Uani d . 1
H H13 0.7029 0.9494 0.0745 0.093 Uiso calc R 1
H H10 1.127(2) 0.119(3) 0.159(2) 0.054(8) Uiso d . 1
H H9 1.199(2) 0.090(3) 0.095(2) 0.059(9) Uiso d . 1

loop_
_atom_site_aniso_label
_atom_site_aniso_U_11
_atom_site_aniso_U_22
_atom_site_aniso_U_33
_atom_site_aniso_U_12
_atom_site_aniso_U_13
_atom_site_aniso_U_23
Ni1 0.0425(2) 0.0257(2) 0.0247(2) 0.00216(14) 0.00815(16) 0.00158(13)
N1 0.0406(9) 0.0278(9) 0.0279(7) 0.0022(7) 0.0037(7) 0.0003(6)
N2 0.0513(12) 0.086(2) 0.0878(18) 0.0020(12) 0.0144(13) -0.0067(15)
O1 0.0771(11) 0.0426(10) 0.0421(8) -0.0010(8) 0.0268(8) 0.0095(7)
O2 0.0541(8) 0.0308(8) 0.0326(7) 0.0043(7) 0.0159(6) 0.0036(6)
O3 0.0523(10) 0.0481(10) 0.0333(8) -0.0011(8) 0.0076(8) -0.0093(8)
O4 0.0761(14) 0.0955(19) 0.0962(16) -0.0040(12) 0.0309(13) -0.0163(15)
C1 0.0444(10) 0.0296(10) 0.0276(9) -0.0021(8) 0.0029(8) 0.0007(7)
C2 0.0577(12) 0.0337(12) 0.0354(11) -0.0008(9) 0.0010(10) 0.0069(9)
C3 0.0537(13) 0.0303(12) 0.0470(13) 0.0052(9) -0.0023(11) 0.0061(9)
C4 0.0413(11) 0.0306(11) 0.0462(12) 0.0043(9) -0.0018(10) -0.0038(9)
C5 0.0508(13) 0.0368(14) 0.0676(17) 0.0129(10) 0.0069(13) -0.0032(11)
C6 0.0565(14) 0.0514(15) 0.0673(17) 0.0140(12) 0.0190(13) -0.0123(13)
C7 0.0612(14) 0.0559(16) 0.0517(13) 0.0083(12) 0.0182(12) -0.0024(12)
C8 0.0483(12) 0.0388(12) 0.0412(11) 0.0062(9) 0.0087(10) -0.0001(9)
C9 0.0488(11) 0.0328(11) 0.0292(9) -0.0041(9) 0.0066(9) -0.0017(8)
C10 0.0381(10) 0.0309(11) 0.0345(10) 0.0015(8) 0.0004(9) -0.0042(8)
C11 0.113(3) 0.203(7) 0.100(3) 0.005(4) 0.016(3) -0.038(4)
C12 0.065(2) 0.115(3) 0.153(4) -0.028(2) -0.001(2) 0.017(3)
C13 0.0485(14) 0.063(2) 0.121(3) 0.0025(13) 0.0134(17) -0.0168(19)

loop_
_atom_type_symbol
_atom_type_description
_atom_type_scat_dispersion_real
_atom_type_scat_dispersion_imag
_atom_type_scat_source
C C 0.0033 0.0016 'International Tables Vol C Tables 4.2.6.8 and 6.1.1.4'
H H 0.0000 0.0000 'International Tables Vol C Tables 4.2.6.8 and 6.1.1.4'
N N 0.0061 0.0033 'International Tables Vol C Tables 4.2.6.8 and 6.1.1.4'
O O 0.0106 0.0060 'International Tables Vol C Tables 4.2.6.8 and 6.1.1.4'
Ni Ni 0.3393 1.1124 'International Tables Vol C Tables 4.2.6.8 and 6.1.1.4'

loop_
_geom_angle_atom_site_label_1
_geom_angle_atom_site_label_2
_geom_angle_atom_site_label_3
_geom_angle_site_symmetry_1
_geom_angle_site_symmetry_3
_geom_angle
_geom_angle_publ_flag
O2 Ni1 O2 . 3_755 180.00(11) ?
O2 Ni1 O3 . 3_755 88.69(7) ?
O2 Ni1 O3 3_755 3_755 91.31(7) n
O2 Ni1 O3 . . 91.31(7) ?
O2 Ni1 O3 3_755 . 88.69(7) n
O3 Ni1 O3 3_755 . 180.00(14) ?
O2 Ni1 N1 . . 79.17(6) ?
O2 Ni1 N1 3_755 . 100.83(6) ?
O3 Ni1 N1 3_755 . 88.32(7) ?
O3 Ni1 N1 . . 91.68(7) ?
O2 Ni1 N1 . 3_755 100.83(6) ?
O2 Ni1 N1 3_755 3_755 79.17(6) n
O3 Ni1 N1 3_755 3_755 91.68(7) n
O3 Ni1 N1 . 3_755 88.32(7) n
N1 Ni1 N1 . 3_755 180.00(11) n
C1 N1 C10 . . 118.00(17) ?
C1 N1 Ni1 . . 110.22(13) ?
C10 N1 Ni1 . . 131.71(13) ?
C13 N2 C12 . . 122.9(3) ?
C13 N2 C11 . . 120.1(3) n
C12 N2 C11 . . 116.9(4) n
C9 O2 Ni1 . . 118.19(13) n
Ni1 O3 H10 . . 119.5(18) n
Ni1 O3 H9 . . 121(2) n
H10 O3 H9 . . 106(3) n
N1 C1 C2 . . 123.9(2) n
N1 C1 C9 . . 116.26(17) n
C2 C1 C9 . . 119.81(18) n
C3 C2 C1 . . 119.1(2) n
C3 C2 H2 . . 120.5 n
C1 C2 H2 . . 120.5 n
C2 C3 C4 . . 119.2(2) n
C2 C3 H3 . . 120.4 n
C4 C3 H3 . . 120.4 n
C3 C4 C10 . . 118.8(2) n
C3 C4 C5 . . 122.7(2) n
C10 C4 C5 . . 118.4(2) n
C6 C5 C4 . . 121.2(2) n
C6 C5 H5 . . 119.4 n
C4 C5 H5 . . 119.4 n
C5 C6 C7 . . 120.5(2) n
C5 C6 H6 . . 119.7 n
C7 C6 H6 . . 119.7 n
C8 C7 C6 . . 120.3(2) n
C8 C7 H7 . . 119.9 n
C6 C7 H7 . . 119.9 n
C7 C8 C10 . . 120.2(2) n
C7 C8 H8 . . 119.9 n
C10 C8 H8 . . 119.9 n
O1 C9 O2 . . 125.2(2) n
O1 C9 C1 . . 118.99(19) n
O2 C9 C1 . . 115.81(17) n
N1 C10 C8 . . 119.76(18) n
N1 C10 C4 . . 120.92(19) n
C8 C10 C4 . . 119.30(19) n
N2 C11 H11A . . 109.5 n
N2 C11 H11B . . 109.5 n
H11A C11 H11B . . 109.5 n
N2 C11 H11C . . 109.5 n
H11A C11 H11C . . 109.5 n
H11B C11 H11C . . 109.5 n
N2 C12 H12A . . 109.5 n
N2 C12 H12B . . 109.5 n
H12A C12 H12B . . 109.5 n
N2 C12 H12C . . 109.5 n
H12A C12 H12C . . 109.5 n
H12B C12 H12C . . 109.5 n
O4 C13 N2 . . 125.0(3) n
O4 C13 H13 . . 117.5 n
N2 C13 H13 . . 117.5 n

loop_
_geom_bond_atom_site_label_1
_geom_bond_atom_site_label_2
_geom_bond_site_symmetry_2
_geom_bond_distance
_geom_bond_publ_flag
Ni1 O2 . 1.9985(15) y
Ni1 O2 3_755 1.9985(15) ?
Ni1 O3 3_755 2.0954(17) ?
Ni1 O3 . 2.0954(17) y
Ni1 N1 . 2.1625(17) y
Ni1 N1 3_755 2.1625(17) ?
N1 C1 . 1.319(3) n
N1 C10 . 1.379(3) n
N2 C13 . 1.315(4) n
N2 C12 . 1.426(4) n
N2 C11 . 1.446(5) n
O1 C9 . 1.230(3) n
O2 C9 . 1.263(3) n
O3 H10 . 0.80(3) n
O3 H9 . 0.78(3) n
O4 C13 . 1.240(4) n
C1 C2 . 1.404(3) n
C1 C9 . 1.520(3) n
C2 C3 . 1.360(3) n
C2 H2 . 0.9300 n
C3 C4 . 1.404(3) n
C3 H3 . 0.9300 n
C4 C10 . 1.417(3) n
C4 C5 . 1.417(3) n
C5 C6 . 1.341(4) n
C5 H5 . 0.9300 n
C6 C7 . 1.404(4) n
C6 H6 . 0.9300 n
C7 C8 . 1.374(3) n
C7 H7 . 0.9300 n
C8 C10 . 1.402(3) n
C8 H8 . 0.9300 n
C11 H11A . 0.9600 n
C11 H11B . 0.9600 n
C11 H11C . 0.9600 n
C12 H12A . 0.9600 n
C12 H12B . 0.9600 n
C12 H12C . 0.9600 n
C13 H13 . 0.9300 n

loop_
_geom_hbond_atom_site_label_D
_geom_hbond_atom_site_label_H
_geom_hbond_atom_site_label_A
_geom_hbond_site_symmetry_A
_geom_hbond_distance_DH
_geom_hbond_distance_HA
_geom_hbond_distance_DA
_geom_hbond_angle_DHA
O3 H10 O1 4_566 0.80(3) 1.96(3) 2.761(2) 175(3)
O3 H9 O4 3_765 0.78(3) 2.01(3) 2.795(3) 175(3)
C13 H13 O2 3_765 0.93 2.41 3.160(3) 137.5
C2 H2 O2 2_754 0.93 2.58 3.350(3) 140.5
C3 H3 O1 2_754 0.93 2.54 3.263(3) 134.7

loop_
_geom_torsion_atom_site_label_1
_geom_torsion_atom_site_label_2
_geom_torsion_atom_site_label_3
_geom_torsion_atom_site_label_4
_geom_torsion_site_symmetry_1
_geom_torsion
O2 Ni1 N1 C1 . 5.23(13)
O2 Ni1 N1 C1 3_755 -174.77(13)
O3 Ni1 N1 C1 3_755 -83.76(14)
O3 Ni1 N1 C1 . 96.24(14)
O2 Ni1 N1 C10 . -178.11(17)
O2 Ni1 N1 C10 3_755 1.89(17)
O3 Ni1 N1 C10 3_755 92.91(16)
O3 Ni1 N1 C10 . -87.09(16)
O3 Ni1 O2 C9 3_755 84.32(15)
O3 Ni1 O2 C9 . -95.68(15)
N1 Ni1 O2 C9 . -4.22(14)
N1 Ni1 O2 C9 3_755 175.78(14)
C10 N1 C1 C2 . -1.4(3)
Ni1 N1 C1 C2 . 175.76(15)
C10 N1 C1 C9 . 177.27(15)
Ni1 N1 C1 C9 . -5.6(2)
N1 C1 C2 C3 . -1.6(3)
C9 C1 C2 C3 . 179.76(18)
C1 C2 C3 C4 . 2.7(3)
C2 C3 C4 C10 . -1.0(3)
C2 C3 C4 C5 . 175.4(2)
C3 C4 C5 C6 . -174.2(2)
C10 C4 C5 C6 . 2.1(3)
C4 C5 C6 C7 . -2.0(4)
C5 C6 C7 C8 . 0.0(4)
C6 C7 C8 C10 . 2.0(4)
Ni1 O2 C9 O1 . -178.02(16)
Ni1 O2 C9 C1 . 2.5(2)
N1 C1 C9 O1 . -177.03(18)
C2 C1 C9 O1 . 1.7(3)
N1 C1 C9 O2 . 2.5(3)
C2 C1 C9 O2 . -178.76(18)
C1 N1 C10 C8 . -175.18(18)
Ni1 N1 C10 C8 . 8.4(3)
C1 N1 C10 C4 . 3.2(3)
Ni1 N1 C10 C4 . -173.23(13)
C7 C8 C10 N1 . 176.60(18)
C7 C8 C10 C4 . -1.8(3)
C3 C4 C10 N1 . -2.1(3)
C5 C4 C10 N1 . -178.57(19)
C3 C4 C10 C8 . 176.3(2)
C5 C4 C10 C8 . -0.2(3)
C12 N2 C13 O4 . -0.3(5)
C11 N2 C13 O4 . 178.4(4)
